data_4106668
loop_
_publ_author_name
'Jessica L. Smeltz'
'Paul D. Boyle'
'Elon A. Ison'

_publ_section_title
;
 Mechanism for the Activation of Carbon Monoxide via Oxorhenium Complexes
;
_journal_name_full 'Journal of the American Chemical Society'
_journal_page_first 13288
_journal_page_last 13291
_journal_paper_doi 10.1021/ja205477w
_journal_volume 133
_journal_year 2011
_chemical_formula_sum 'C27 H38 Cl2 N3 O3 Re'
_chemical_formula_weight 709.70
_chemical_name_systematic
; 
 ? 
;
_space_group_IT_number 15
_symmetry_cell_setting monoclinic
_symmetry_space_group_name_Hall '-C 2yc'
_symmetry_space_group_name_H-M 'C 1 2/c 1'
_atom_sites_solution_hydrogens geom
_atom_sites_solution_primary direct
_atom_sites_solution_secondary difmap
_audit_creation_method SHELXL-97
_cell_angle_alpha 90.00
_cell_angle_beta 96.1660(17)
_cell_angle_gamma 90.00
_cell_formula_units_Z 8
_cell_length_a 29.6650(11)
_cell_length_b 12.6900(5)
_cell_length_c 15.0480(5)
_cell_measurement_reflns_used 9718
_cell_measurement_temperature 110
_cell_measurement_theta_max 35.28
_cell_measurement_theta_min 2.62
_cell_volume 5632.0(4)
_computing_cell_refinement SAINT
_computing_data_collection Apex2
_computing_data_reduction SAINT
_computing_molecular_graphics NRCVAX
_computing_publication_material cif2tables.py
_computing_structure_refinement XL
_computing_structure_solution SIR92
_diffrn_ambient_temperature 110
_diffrn_measured_fraction_theta_full 0.985
_diffrn_measured_fraction_theta_max 0.900
_diffrn_measurement_device_type 'Bruker-Nonius Kappa Axis X8 Apex2'
_diffrn_measurement_method 'omega and phi scans'
_diffrn_radiation_monochromator graphite
_diffrn_radiation_source 'fine-focus sealed tube'
_diffrn_radiation_type MoK\a
_diffrn_radiation_wavelength 0.71073
_diffrn_reflns_av_R_equivalents 0.0481
_diffrn_reflns_av_sigmaI/netI 0.0473
_diffrn_reflns_limit_h_max 57
_diffrn_reflns_limit_h_min -52
_diffrn_reflns_limit_k_max 24
_diffrn_reflns_limit_k_min -23
_diffrn_reflns_limit_l_max 27
_diffrn_reflns_limit_l_min -25
_diffrn_reflns_number 186016
_diffrn_reflns_theta_full 40.07
_diffrn_reflns_theta_max 43.94
_diffrn_reflns_theta_min 2.62
_exptl_absorpt_coefficient_mu 4.538
_exptl_absorpt_correction_T_max 0.7418
_exptl_absorpt_correction_T_min 0.3782
_exptl_absorpt_correction_type multi-scan
_exptl_absorpt_process_details SADABS
_exptl_crystal_colour red
_exptl_crystal_density_diffrn 1.674
_exptl_crystal_description prism
_exptl_crystal_F_000 2832
_exptl_crystal_size_max 0.27
_exptl_crystal_size_mid 0.12
_exptl_crystal_size_min 0.07
_refine_diff_density_max 3.472
_refine_diff_density_min -1.548
_refine_diff_density_rms 0.180
_refine_ls_extinction_method none
_refine_ls_goodness_of_fit_ref 1.038
_refine_ls_hydrogen_treatment constr
_refine_ls_matrix_type full
_refine_ls_number_parameters 362
_refine_ls_number_reflns 19760
_refine_ls_number_restraints 0
_refine_ls_restrained_S_all 1.038
_refine_ls_R_factor_all 0.0633
_refine_ls_R_factor_gt 0.0319
_refine_ls_shift/su_max 0.000
_refine_ls_shift/su_mean 0.000
_refine_ls_structure_factor_coef Fsqd
_refine_ls_weighting_details 'calc w=1/[\s^2^(Fo^2^)+(0.0282P)^2^+5.5037P] where P=(Fo^2^+2Fc^2^)/3'
_refine_ls_weighting_scheme calc
_refine_ls_wR_factor_gt 0.0611
_refine_ls_wR_factor_ref 0.0689
_reflns_number_gt 13781
_reflns_number_total 19760
_reflns_threshold_expression >2sigma(I)
_cod_data_source_file ja205477w_si_001_1.cif
_cod_data_source_block x10114
_cod_original_sg_symbol_H-M 'C 2/c'
_cod_database_code 4106668

loop_
_symmetry_equiv_pos_as_xyz
'x, y, z'
'-x, y, -z+1/2'
'x+1/2, y+1/2, z'
'-x+1/2, y+1/2, -z+1/2'
'-x, -y, -z'
'x, -y, z-1/2'
'-x+1/2, -y+1/2, -z'
'x+1/2, -y+1/2, z-1/2'

loop_
_atom_site_label
_atom_site_type_symbol
_atom_site_fract_x
_atom_site_fract_y
_atom_site_fract_z
_atom_site_U_iso_or_equiv
_atom_site_adp_type
_atom_site_occupancy
_atom_site_symmetry_multiplicity
_atom_site_calc_flag
_atom_site_refinement_flags
_atom_site_disorder_assembly
_atom_site_disorder_group
Re1 Re 0.116503(2) 0.065131(5) 0.171804(4) 0.01337(2) Uani 1 1 d . . .
N1 N 0.17887(5) 0.01951(11) 0.18533(9) 0.0159(2) Uani 1 1 d . A .
N3 N 0.10591(5) 0.17776(11) 0.25240(9) 0.0164(2) Uani 1 1 d . A .
O1 O 0.04345(4) 0.02501(11) 0.14092(9) 0.0216(2) Uani 1 1 d . A .
O2 O 0.09419(5) -0.07315(10) 0.08941(9) 0.0217(2) Uani 1 1 d . A .
C1 C 0.21076(5) 0.02381(14) 0.11995(11) 0.0172(3) Uani 1 1 d . . .
C2 C 0.21659(6) -0.06538(14) 0.06704(12) 0.0203(3) Uani 1 1 d . A .
C3 C 0.24720(7) -0.06022(16) 0.00291(12) 0.0250(4) Uani 1 1 d . . .
H3 H 0.2504 -0.1199 -0.0340 0.030 Uiso 1 1 calc R A .
C4 C 0.27304(6) 0.02823(19) -0.00907(13) 0.0271(4) Uani 1 1 d . A .
C5 C 0.26733(7) 0.11569(18) 0.04518(13) 0.0273(4) Uani 1 1 d . . .
H5 H 0.2848 0.1773 0.0383 0.033 Uiso 1 1 calc R A .
C6 C 0.23662(6) 0.11470(15) 0.10918(12) 0.0219(3) Uani 1 1 d . A .
N2 N 0.11633(5) -0.02999(12) 0.29834(9) 0.0195(3) Uani 0.890(4) 1 d P A 1
C7 C 0.19604(6) -0.03509(15) 0.26866(12) 0.0221(3) Uani 0.890(4) 1 d P A 1
H7A H 0.2081 0.0172 0.3139 0.027 Uiso 0.890(4) 1 calc PR A 1
H7B H 0.2210 -0.0832 0.2571 0.027 Uiso 0.890(4) 1 calc PR A 1
C8 C 0.15856(7) -0.09682(17) 0.30345(13) 0.0221(4) Uani 0.890(4) 1 d P A 1
H8A H 0.1676 -0.1179 0.3662 0.027 Uiso 0.890(4) 1 calc PR A 1
H8B H 0.1525 -0.1615 0.2674 0.027 Uiso 0.890(4) 1 calc PR A 1
C9 C 0.07708(9) -0.1000(2) 0.30581(18) 0.0257(5) Uani 0.890(4) 1 d P A 1
H9A H 0.0818 -0.1397 0.3619 0.039 Uiso 0.890(4) 1 calc PR A 1
H9B H 0.0740 -0.1493 0.2554 0.039 Uiso 0.890(4) 1 calc PR A 1
H9C H 0.0494 -0.0576 0.3051 0.039 Uiso 0.890(4) 1 calc PR A 1
C10 C 0.12001(8) 0.04841(16) 0.37228(13) 0.0225(4) Uani 0.890(4) 1 d P A 1
H10A H 0.1522 0.0678 0.3885 0.027 Uiso 0.890(4) 1 calc PR A 1
H10B H 0.1081 0.0179 0.4257 0.027 Uiso 0.890(4) 1 calc PR A 1
C11 C 0.09265(7) 0.14578(15) 0.34128(11) 0.0224(3) Uani 0.890(4) 1 d P A 1
H11A H 0.0598 0.1297 0.3365 0.027 Uiso 0.890(4) 1 calc PR A 1
H11B H 0.0990 0.2037 0.3849 0.027 Uiso 0.890(4) 1 calc PR A 1
N2' N 0.11633(5) -0.02999(12) 0.29834(9) 0.0195(3) Uani 0.110(4) 1 d P A 2
C7' C 0.19604(6) -0.03509(15) 0.26866(12) 0.0221(3) Uani 0.110(4) 1 d P A 2
H7'1 H 0.2260 -0.0064 0.2921 0.027 Uiso 0.110(4) 1 calc PR A 2
H7'2 H 0.1994 -0.1114 0.2573 0.027 Uiso 0.110(4) 1 calc PR A 2
C8' C 0.1584(6) -0.0157(13) 0.3430(9) 0.021(3) Uani 0.110(4) 1 d P A 2
H8'1 H 0.1637 -0.0667 0.3929 0.025 Uiso 0.110(4) 1 calc PR A 2
H8'2 H 0.1614 0.0565 0.3678 0.025 Uiso 0.110(4) 1 calc PR A 2
C9' C 0.0930(8) -0.1267(15) 0.2911(12) 0.022(3) Uani 0.110(4) 1 d P A 2
H9'1 H 0.1101 -0.1773 0.2586 0.033 Uiso 0.110(4) 1 calc PR A 2
H9'2 H 0.0629 -0.1161 0.2586 0.033 Uiso 0.110(4) 1 calc PR A 2
H9'3 H 0.0898 -0.1541 0.3509 0.033 Uiso 0.110(4) 1 calc PR A 2
C10' C 0.0794(5) 0.0429(12) 0.3498(9) 0.017(3) Uani 0.110(4) 1 d P A 2
H10C H 0.0481 0.0325 0.3212 0.020 Uiso 0.110(4) 1 calc PR A 2
H10D H 0.0805 0.0232 0.4137 0.020 Uiso 0.110(4) 1 calc PR A 2
C11' C 0.09265(7) 0.14578(15) 0.34128(11) 0.0224(3) Uani 0.110(4) 1 d P A 2
H11C H 0.1187 0.1594 0.3867 0.027 Uiso 0.110(4) 1 calc PR A 2
H11D H 0.0675 0.1919 0.3555 0.027 Uiso 0.110(4) 1 calc PR A 2
C12 C 0.10667(6) 0.28998(13) 0.24031(11) 0.0172(3) Uani 1 1 d . . .
C13 C 0.07115(6) 0.34161(15) 0.18877(12) 0.0223(3) Uani 1 1 d . A .
C14 C 0.07325(9) 0.45096(16) 0.17971(15) 0.0311(4) Uani 1 1 d . . .
H14 H 0.0491 0.4865 0.1454 0.037 Uiso 1 1 calc R A .
C15 C 0.10957(9) 0.50917(16) 0.21943(15) 0.0351(5) Uani 1 1 d . A .
C16 C 0.14373(8) 0.45701(17) 0.27094(14) 0.0311(4) Uani 1 1 d . . .
H16 H 0.1685 0.4964 0.2990 0.037 Uiso 1 1 calc R A .
C17 C 0.14301(6) 0.34853(15) 0.28313(12) 0.0231(3) Uani 1 1 d . A .
C18 C 0.19207(7) -0.16723(15) 0.08036(13) 0.0268(4) Uani 1 1 d . . .
H18A H 0.1987 -0.2180 0.0344 0.040 Uiso 1 1 calc R A .
H18B H 0.1593 -0.1541 0.0757 0.040 Uiso 1 1 calc R . .
H18C H 0.2022 -0.1959 0.1396 0.040 Uiso 1 1 calc R . .
C19 C 0.30710(8) 0.0286(2) -0.07625(16) 0.0396(5) Uani 1 1 d . . .
H19A H 0.3220 0.0976 -0.0758 0.059 Uiso 1 1 calc R A .
H19B H 0.2916 0.0147 -0.1360 0.059 Uiso 1 1 calc R . .
H19C H 0.3299 -0.0262 -0.0608 0.059 Uiso 1 1 calc R . .
C20 C 0.23262(7) 0.20965(17) 0.16737(14) 0.0294(4) Uani 1 1 d . . .
H20A H 0.2455 0.1936 0.2286 0.044 Uiso 1 1 calc R A .
H20B H 0.2006 0.2286 0.1673 0.044 Uiso 1 1 calc R . .
H20C H 0.2491 0.2688 0.1442 0.044 Uiso 1 1 calc R . .
C21 C 0.03109(7) 0.28265(17) 0.14429(15) 0.0297(4) Uani 1 1 d . . .
H21A H 0.0042 0.3279 0.1408 0.045 Uiso 1 1 calc R A .
H21B H 0.0258 0.2195 0.1792 0.045 Uiso 1 1 calc R . .
H21C H 0.0371 0.2621 0.0839 0.045 Uiso 1 1 calc R . .
C22 C 0.11138(13) 0.62763(19) 0.2067(2) 0.0545(8) Uani 1 1 d . . .
H22A H 0.1253 0.6606 0.2618 0.082 Uiso 1 1 calc R A .
H22B H 0.0806 0.6550 0.1925 0.082 Uiso 1 1 calc R . .
H22C H 0.1294 0.6439 0.1576 0.082 Uiso 1 1 calc R . .
C23 C 0.17976(7) 0.29701(19) 0.34447(14) 0.0326(4) Uani 1 1 d . . .
H23A H 0.2082 0.3358 0.3425 0.049 Uiso 1 1 calc R A .
H23B H 0.1837 0.2241 0.3253 0.049 Uiso 1 1 calc R . .
H23C H 0.1713 0.2975 0.4057 0.049 Uiso 1 1 calc R . .
C24 C 0.05279(6) -0.05507(15) 0.09633(12) 0.0219(3) Uani 1 1 d . A .
C25 C 0.01709(7) -0.12673(19) 0.05162(16) 0.0349(5) Uani 1 1 d . . .
H25A H 0.0149 -0.1164 -0.0132 0.052 Uiso 1 1 calc R A .
H25B H -0.0122 -0.1105 0.0730 0.052 Uiso 1 1 calc R . .
H25C H 0.0252 -0.2001 0.0659 0.052 Uiso 1 1 calc R . .
C26 C 0.12213(6) 0.15047(13) 0.07386(10) 0.0171(3) Uani 1 1 d . A .
O3 O 0.12686(5) 0.20652(11) 0.01300(9) 0.0256(3) Uani 1 1 d . . .
C1X C 0.08379(9) 0.43756(19) -0.05430(18) 0.0382(5) Uani 1 1 d . . .
H1X1 H 0.1106 0.4257 -0.0869 0.046 Uiso 1 1 calc R . .
H1X2 H 0.0895 0.4026 0.0047 0.046 Uiso 1 1 calc R . .
Cl1X Cl 0.07663(3) 0.57408(5) -0.03851(5) 0.04541(15) Uani 1 1 d . . .
Cl2X Cl 0.03576(2) 0.38093(7) -0.11473(6) 0.05730(19) Uani 1 1 d . . .

loop_
_atom_site_aniso_label
_atom_site_aniso_U_11
_atom_site_aniso_U_22
_atom_site_aniso_U_33
_atom_site_aniso_U_23
_atom_site_aniso_U_13
_atom_site_aniso_U_12
Re1 0.01567(3) 0.01262(3) 0.01157(3) 0.00013(2) 0.00033(2) -0.00068(2)
N1 0.0185(6) 0.0156(6) 0.0134(5) 0.0004(4) 0.0004(4) 0.0014(5)
N3 0.0197(6) 0.0157(6) 0.0138(5) -0.0003(4) 0.0020(4) 0.0004(5)
O1 0.0191(6) 0.0236(6) 0.0217(6) -0.0028(5) 0.0008(4) -0.0035(5)
O2 0.0241(6) 0.0202(6) 0.0208(6) -0.0052(4) 0.0025(5) -0.0043(5)
C1 0.0162(6) 0.0197(7) 0.0154(6) 0.0001(5) 0.0003(5) 0.0034(6)
C2 0.0222(7) 0.0206(8) 0.0174(7) -0.0008(6) -0.0016(6) 0.0078(6)
C3 0.0270(8) 0.0308(10) 0.0173(7) -0.0004(6) 0.0022(6) 0.0148(7)
C4 0.0205(8) 0.0405(11) 0.0209(8) 0.0050(8) 0.0048(6) 0.0120(8)
C5 0.0213(8) 0.0344(11) 0.0266(9) 0.0050(8) 0.0051(7) 0.0006(7)
C6 0.0208(7) 0.0243(9) 0.0207(7) 0.0006(6) 0.0027(6) -0.0004(6)
N2 0.0251(7) 0.0181(6) 0.0158(6) 0.0023(5) 0.0038(5) -0.0010(5)
C7 0.0266(8) 0.0218(8) 0.0170(7) 0.0024(6) -0.0020(6) 0.0063(7)
C8 0.0285(10) 0.0185(9) 0.0195(8) 0.0053(7) 0.0031(7) 0.0055(7)
C9 0.0277(12) 0.0227(11) 0.0277(11) 0.0067(9) 0.0076(9) -0.0036(9)
C10 0.0320(10) 0.0216(9) 0.0139(7) 0.0004(6) 0.0030(7) 0.0037(7)
C11 0.0281(8) 0.0237(8) 0.0163(7) 0.0007(6) 0.0059(6) 0.0016(7)
N2' 0.0251(7) 0.0181(6) 0.0158(6) 0.0023(5) 0.0038(5) -0.0010(5)
C7' 0.0266(8) 0.0218(8) 0.0170(7) 0.0024(6) -0.0020(6) 0.0063(7)
C8' 0.039(9) 0.019(7) 0.005(5) 0.003(4) 0.002(5) 0.007(6)
C9' 0.033(10) 0.015(8) 0.020(7) 0.005(6) 0.010(7) -0.004(7)
C10' 0.018(6) 0.021(7) 0.012(5) 0.001(5) 0.004(4) 0.007(5)
C11' 0.0281(8) 0.0237(8) 0.0163(7) 0.0007(6) 0.0059(6) 0.0016(7)
C12 0.0213(7) 0.0145(7) 0.0165(6) -0.0016(5) 0.0047(5) -0.0005(5)
C13 0.0261(8) 0.0196(8) 0.0217(7) 0.0005(6) 0.0044(6) 0.0043(6)
C14 0.0459(12) 0.0193(9) 0.0300(9) 0.0048(7) 0.0120(9) 0.0102(8)
C15 0.0600(15) 0.0158(8) 0.0332(10) -0.0028(7) 0.0228(10) -0.0024(9)
C16 0.0442(12) 0.0218(9) 0.0301(9) -0.0116(7) 0.0165(9) -0.0129(8)
C17 0.0256(8) 0.0238(8) 0.0210(7) -0.0092(6) 0.0074(6) -0.0058(7)
C18 0.0335(10) 0.0190(8) 0.0275(9) -0.0057(7) 0.0015(7) 0.0041(7)
C19 0.0286(10) 0.0611(16) 0.0313(10) 0.0061(11) 0.0133(8) 0.0148(11)
C20 0.0289(9) 0.0268(10) 0.0330(10) -0.0057(8) 0.0057(8) -0.0091(8)
C21 0.0230(8) 0.0313(10) 0.0331(10) 0.0043(8) -0.0046(7) 0.0050(7)
C22 0.099(2) 0.0173(10) 0.0527(16) -0.0022(10) 0.0346(16) -0.0049(12)
C23 0.0267(9) 0.0424(12) 0.0274(9) -0.0118(9) -0.0037(7) -0.0053(9)
C24 0.0225(8) 0.0243(9) 0.0186(7) -0.0015(6) 0.0007(6) -0.0048(6)
C25 0.0281(10) 0.0361(12) 0.0396(11) -0.0127(9) -0.0002(8) -0.0123(8)
C26 0.0198(7) 0.0166(7) 0.0144(6) -0.0008(5) -0.0005(5) 0.0014(5)
O3 0.0348(7) 0.0239(7) 0.0181(5) 0.0058(5) 0.0031(5) 0.0019(5)
C1X 0.0344(11) 0.0412(13) 0.0397(12) 0.0123(10) 0.0077(9) 0.0074(9)
Cl1X 0.0506(4) 0.0405(3) 0.0464(3) 0.0165(3) 0.0110(3) 0.0126(3)
Cl2X 0.0407(3) 0.0592(5) 0.0720(5) 0.0087(4) 0.0059(3) -0.0034(3)

loop_
_atom_type_symbol
_atom_type_description
_atom_type_scat_dispersion_real
_atom_type_scat_dispersion_imag
_atom_type_scat_source
C C 0.0033 0.0016 'International Tables Vol C Tables 4.2.6.8 and 6.1.1.4'
H H 0.0000 0.0000 'International Tables Vol C Tables 4.2.6.8 and 6.1.1.4'
Cl Cl 0.1484 0.1585 'International Tables Vol C Tables 4.2.6.8 and 6.1.1.4'
N N 0.0061 0.0033 'International Tables Vol C Tables 4.2.6.8 and 6.1.1.4'
O O 0.0106 0.0060 'International Tables Vol C Tables 4.2.6.8 and 6.1.1.4'
Re Re -1.0185 7.2310 'International Tables Vol C Tables 4.2.6.8 and 6.1.1.4'

loop_
_geom_angle_atom_site_label_1
_geom_angle_atom_site_label_2
_geom_angle_atom_site_label_3
_geom_angle
C26 Re1 N3 95.87(7)
C26 Re1 N1 95.29(7)
N3 Re1 N1 112.13(6)
C26 Re1 O2 93.73(6)
N3 Re1 O2 152.32(6)
N1 Re1 O2 92.70(6)
C26 Re1 O1 97.85(6)
N3 Re1 O1 94.61(5)
N1 Re1 O1 148.74(6)
O2 Re1 O1 58.32(5)
C26 Re1 N2 173.82(6)
N3 Re1 N2 81.37(6)
N1 Re1 N2 80.75(6)
O2 Re1 N2 91.20(5)
O1 Re1 N2 87.90(5)
C26 Re1 C24 96.85(6)
N3 Re1 C24 123.56(6)
N1 Re1 C24 121.02(6)
O2 Re1 C24 29.15(6)
O1 Re1 C24 29.17(5)
N2 Re1 C24 89.27(6)
C1 N1 C7 114.04(13)
C1 N1 Re1 127.65(10)
C7 N1 Re1 118.07(11)
C12 N3 C11 113.13(13)
C12 N3 Re1 130.66(11)
C11 N3 Re1 116.14(11)
C24 O1 Re1 91.75(11)
C24 O2 Re1 92.56(11)
C6 C1 C2 119.61(16)
C6 C1 N1 121.21(15)
C2 C1 N1 119.17(16)
C3 C2 C1 118.87(17)
C3 C2 C18 119.42(16)
C1 C2 C18 121.66(17)
C4 C3 C2 122.65(18)
C4 C3 H3 118.7
C2 C3 H3 118.7
C3 C4 C5 117.69(18)
C3 C4 C19 120.8(2)
C5 C4 C19 121.4(2)
C6 C5 C4 121.6(2)
C6 C5 H5 119.2
C4 C5 H5 119.2
C5 C6 C1 119.50(18)
C5 C6 C20 119.59(18)
C1 C6 C20 120.89(17)
C9 N2 C10 109.90(18)
C9 N2 C8 108.34(17)
C10 N2 C8 110.12(15)
C9 N2 Re1 117.34(13)
C10 N2 Re1 105.48(11)
C8 N2 Re1 105.48(11)
N1 C7 C8 109.94(15)
N1 C7 H7A 109.7
C8 C7 H7A 109.7
N1 C7 H7B 109.7
C8 C7 H7B 109.7
H7A C7 H7B 108.2
C7 C8 N2 109.35(16)
C7 C8 H8A 109.8
N2 C8 H8A 109.8
C7 C8 H8B 109.8
N2 C8 H8B 109.8
H8A C8 H8B 108.3
N2 C10 C11 108.63(15)
N2 C10 H10A 110.0
C11 C10 H10A 110.0
N2 C10 H10B 110.0
C11 C10 H10B 110.0
H10A C10 H10B 108.3
N3 C11 C10 108.20(15)
N3 C11 H11A 110.1
C10 C11 H11A 110.1
N3 C11 H11B 110.1
C10 C11 H11B 110.1
H11A C11 H11B 108.4
H8'1 C8' H8'2 108.6
H9'1 C9' H9'2 109.5
H9'1 C9' H9'3 109.5
H9'2 C9' H9'3 109.5
H10C C10' H10D 108.7
C13 C12 C17 119.98(16)
C13 C12 N3 120.83(15)
C17 C12 N3 119.16(15)
C14 C13 C12 118.67(19)
C14 C13 C21 119.58(18)
C12 C13 C21 121.75(17)
C15 C14 C13 121.8(2)
C15 C14 H14 119.1
C13 C14 H14 119.1
C16 C15 C14 118.48(19)
C16 C15 C22 120.9(2)
C14 C15 C22 120.6(2)
C15 C16 C17 122.0(2)
C15 C16 H16 119.0
C17 C16 H16 119.0
C16 C17 C12 118.99(19)
C16 C17 C23 119.51(18)
C12 C17 C23 121.45(18)
C2 C18 H18A 109.5
C2 C18 H18B 109.5
H18A C18 H18B 109.5
C2 C18 H18C 109.5
H18A C18 H18C 109.5
H18B C18 H18C 109.5
C4 C19 H19A 109.5
C4 C19 H19B 109.5
H19A C19 H19B 109.5
C4 C19 H19C 109.5
H19A C19 H19C 109.5
H19B C19 H19C 109.5
C6 C20 H20A 109.5
C6 C20 H20B 109.5
H20A C20 H20B 109.5
C6 C20 H20C 109.5
H20A C20 H20C 109.5
H20B C20 H20C 109.5
C13 C21 H21A 109.5
C13 C21 H21B 109.5
H21A C21 H21B 109.5
C13 C21 H21C 109.5
H21A C21 H21C 109.5
H21B C21 H21C 109.5
C15 C22 H22A 109.5
C15 C22 H22B 109.5
H22A C22 H22B 109.5
C15 C22 H22C 109.5
H22A C22 H22C 109.5
H22B C22 H22C 109.5
C17 C23 H23A 109.5
C17 C23 H23B 109.5
H23A C23 H23B 109.5
C17 C23 H23C 109.5
H23A C23 H23C 109.5
H23B C23 H23C 109.5
O2 C24 O1 117.37(16)
O2 C24 C25 119.89(17)
O1 C24 C25 122.74(18)
O2 C24 Re1 58.29(9)
O1 C24 Re1 59.08(9)
C25 C24 Re1 178.19(15)
C24 C25 H25A 109.5
C24 C25 H25B 109.5
H25A C25 H25B 109.5
C24 C25 H25C 109.5
H25A C25 H25C 109.5
H25B C25 H25C 109.5
O3 C26 Re1 177.85(15)
Cl2X C1X Cl1X 111.60(14)
Cl2X C1X H1X1 109.3
Cl1X C1X H1X1 109.3
Cl2X C1X H1X2 109.3
Cl1X C1X H1X2 109.3
H1X1 C1X H1X2 108.0

loop_
_geom_bond_atom_site_label_1
_geom_bond_atom_site_label_2
_geom_bond_distance
Re1 C26 1.8509(16)
Re1 N3 1.9220(14)
Re1 N1 1.9285(14)
Re1 O2 2.2088(12)
Re1 O1 2.2261(13)
Re1 N2 2.2549(14)
Re1 C24 2.5937(18)
N1 C1 1.437(2)
N1 C7 1.475(2)
N3 C12 1.436(2)
N3 C11 1.490(2)
O1 C24 1.265(2)
O2 C24 1.264(2)
C1 C6 1.404(3)
C1 C2 1.405(2)
C2 C3 1.396(3)
C2 C18 1.507(3)
C3 C4 1.382(3)
C3 H3 0.9500
C4 C5 1.399(3)
C4 C19 1.504(3)
C5 C6 1.395(3)
C5 H5 0.9500
C6 C20 1.502(3)
N2 C9 1.479(3)
N2 C10 1.488(2)
N2 C8 1.508(3)
C7 C8 1.500(3)
C7 H7A 0.9900
C7 H7B 0.9900
C8 H8A 0.9900
C8 H8B 0.9900
C9 H9A 0.9800
C9 H9B 0.9800
C9 H9C 0.9800
C10 C11 1.524(3)
C10 H10A 0.9900
C10 H10B 0.9900
C11 H11A 0.9900
C11 H11B 0.9900
C8' H8'1 0.9900
C8' H8'2 0.9900
C9' H9'1 0.9800
C9' H9'2 0.9800
C9' H9'3 0.9800
C10' H10C 0.9900
C10' H10D 0.9900
C12 C13 1.402(2)
C12 C17 1.407(2)
C13 C14 1.396(3)
C13 C21 1.500(3)
C14 C15 1.388(4)
C14 H14 0.9500
C15 C16 1.377(4)
C15 C22 1.517(3)
C16 C17 1.389(3)
C16 H16 0.9500
C17 C23 1.500(3)
C18 H18A 0.9800
C18 H18B 0.9800
C18 H18C 0.9800
C19 H19A 0.9800
C19 H19B 0.9800
C19 H19C 0.9800
C20 H20A 0.9800
C20 H20B 0.9800
C20 H20C 0.9800
C21 H21A 0.9800
C21 H21B 0.9800
C21 H21C 0.9800
C22 H22A 0.9800
C22 H22B 0.9800
C22 H22C 0.9800
C23 H23A 0.9800
C23 H23B 0.9800
C23 H23C 0.9800
C24 C25 1.500(3)
C25 H25A 0.9800
C25 H25B 0.9800
C25 H25C 0.9800
C26 O3 1.180(2)
C1X Cl2X 1.759(3)
C1X Cl1X 1.765(3)
C1X H1X1 0.9900
C1X H1X2 0.9900

loop_
_geom_torsion_atom_site_label_1
_geom_torsion_atom_site_label_2
_geom_torsion_atom_site_label_3
_geom_torsion_atom_site_label_4
_geom_torsion
C26 Re1 N1 C1 -18.89(15)
N3 Re1 N1 C1 -117.43(14)
O2 Re1 N1 C1 75.11(14)
O1 Re1 N1 C1 95.75(16)
N2 Re1 N1 C1 165.89(15)
C24 Re1 N1 C1 82.38(15)
C26 Re1 N1 C7 167.04(13)
N3 Re1 N1 C7 68.50(14)
O2 Re1 N1 C7 -98.96(13)
O1 Re1 N1 C7 -78.32(16)
N2 Re1 N1 C7 -8.18(12)
C24 Re1 N1 C7 -91.69(13)
C26 Re1 N3 C12 -5.07(15)
N1 Re1 N3 C12 93.08(15)
O2 Re1 N3 C12 -114.75(16)
O1 Re1 N3 C12 -103.47(15)
N2 Re1 N3 C12 169.36(15)
C24 Re1 N3 C12 -107.31(15)
C26 Re1 N3 C11 171.84(13)
N1 Re1 N3 C11 -90.01(13)
O2 Re1 N3 C11 62.16(17)
O1 Re1 N3 C11 73.44(12)
N2 Re1 N3 C11 -13.73(12)
C24 Re1 N3 C11 69.60(13)
C26 Re1 O1 C24 89.99(12)
N3 Re1 O1 C24 -173.43(11)
N1 Re1 O1 C24 -23.99(16)
O2 Re1 O1 C24 0.45(10)
N2 Re1 O1 C24 -92.26(11)
C26 Re1 O2 C24 -97.38(12)
N3 Re1 O2 C24 12.79(18)
N1 Re1 O2 C24 167.14(11)
O1 Re1 O2 C24 -0.45(10)
N2 Re1 O2 C24 86.34(11)
C7 N1 C1 C6 -99.57(19)
Re1 N1 C1 C6 86.16(18)
C7 N1 C1 C2 79.35(19)
Re1 N1 C1 C2 -94.92(17)
C6 C1 C2 C3 -1.8(2)
N1 C1 C2 C3 179.21(15)
C6 C1 C2 C18 175.69(16)
N1 C1 C2 C18 -3.2(2)
C1 C2 C3 C4 1.9(3)
C18 C2 C3 C4 -175.73(17)
C2 C3 C4 C5 -0.8(3)
C2 C3 C4 C19 177.29(18)
C3 C4 C5 C6 -0.2(3)
C19 C4 C5 C6 -178.31(19)
C4 C5 C6 C1 0.2(3)
C4 C5 C6 C20 178.44(18)
C2 C1 C6 C5 0.9(3)
N1 C1 C6 C5 179.79(16)
C2 C1 C6 C20 -177.38(17)
N1 C1 C6 C20 1.5(3)
C26 Re1 N2 C9 172.7(6)
N3 Re1 N2 C9 108.91(17)
N1 Re1 N2 C9 -136.84(17)
O2 Re1 N2 C9 -44.30(17)
O1 Re1 N2 C9 13.93(17)
C24 Re1 N2 C9 -15.22(17)
C26 Re1 N2 C10 49.9(6)
N3 Re1 N2 C10 -13.82(12)
N1 Re1 N2 C10 100.43(13)
O2 Re1 N2 C10 -167.04(12)
O1 Re1 N2 C10 -108.81(12)
C24 Re1 N2 C10 -137.96(13)
C26 Re1 N2 C8 -66.6(6)
N3 Re1 N2 C8 -130.38(13)
N1 Re1 N2 C8 -16.13(12)
O2 Re1 N2 C8 76.40(12)
O1 Re1 N2 C8 134.63(12)
C24 Re1 N2 C8 105.48(12)
C1 N1 C7 C8 -143.15(16)
Re1 N1 C7 C8 31.71(19)
N1 C7 C8 N2 -44.8(2)
C9 N2 C8 C7 162.82(17)
C10 N2 C8 C7 -76.96(19)
Re1 N2 C8 C7 36.40(17)
C9 N2 C10 C11 -90.3(2)
C8 N2 C10 C11 150.46(16)
Re1 N2 C10 C11 37.10(18)
C12 N3 C11 C10 -143.82(16)
Re1 N3 C11 C10 38.73(18)
N2 C10 C11 N3 -49.6(2)
C11 N3 C12 C13 -102.24(18)
Re1 N3 C12 C13 74.7(2)
C11 N3 C12 C17 75.90(19)
Re1 N3 C12 C17 -107.12(17)
C17 C12 C13 C14 1.3(3)
N3 C12 C13 C14 179.40(17)
C17 C12 C13 C21 -178.10(17)
N3 C12 C13 C21 0.0(3)
C12 C13 C14 C15 0.7(3)
C21 C13 C14 C15 -179.9(2)
C13 C14 C15 C16 -1.7(3)
C13 C14 C15 C22 178.7(2)
C14 C15 C16 C17 0.8(3)
C22 C15 C16 C17 -179.6(2)
C15 C16 C17 C12 1.1(3)
C15 C16 C17 C23 -176.30(19)
C13 C12 C17 C16 -2.1(3)
N3 C12 C17 C16 179.71(16)
C13 C12 C17 C23 175.22(17)
N3 C12 C17 C23 -2.9(3)
Re1 O2 C24 O1 0.75(17)
Re1 O2 C24 C25 -179.95(17)
Re1 O1 C24 O2 -0.75(17)
Re1 O1 C24 C25 179.98(18)
C26 Re1 C24 O2 85.37(12)
N3 Re1 C24 O2 -172.91(10)
N1 Re1 C24 O2 -15.03(13)
O1 Re1 C24 O2 179.22(18)
N2 Re1 C24 O2 -93.78(11)
C26 Re1 C24 O1 -93.85(11)
N3 Re1 C24 O1 7.87(13)
N1 Re1 C24 O1 165.75(10)
O2 Re1 C24 O1 -179.22(18)
N2 Re1 C24 O1 87.00(11)
C26 Re1 C24 C25 87(5)
N3 Re1 C24 C25 -172(5)
N1 Re1 C24 C25 -14(5)
O2 Re1 C24 C25 1(5)
O1 Re1 C24 C25 -179(100)
N2 Re1 C24 C25 -92(5)
N3 Re1 C26 O3 59(4)
N1 Re1 C26 O3 -54(4)
O2 Re1 C26 O3 -147(4)
O1 Re1 C26 O3 154(4)
N2 Re1 C26 O3 -4(5)
C24 Re1 C26 O3 -177(100)
